data_7031965
loop_
_publ_author_name
'Garc\'ia-Rodr\'iguez, Ra\'ul'
'Bullock, Thomas H.'
'McPartlin, Mary'
'Wright, Dominic S.'

_publ_section_title
;
 Synthesis and structures of tris(2-pyridyl)aluminate sandwich compounds
 [{RAl(2-py')2}2M] (py' = 2-pyridyl, M = Ca, Mn, Fe).
;
_journal_issue 37
_journal_name_full 'Dalton transactions (Cambridge, England : 2003)'
_journal_page_first 14045
_journal_page_last 14053
_journal_paper_doi 10.1039/c4dt00951g
_journal_volume 43
_journal_year 2014
_chemical_formula_moiety 'C40 H46 Al2 Ca N6'
_chemical_formula_sum 'C40 H46 Al2 Ca N6'
_chemical_formula_weight 704.87
_chemical_name_systematic
; 
 ? 
;
_space_group_IT_number 14
_symmetry_cell_setting monoclinic
_symmetry_space_group_name_Hall '-P 2yn'
_symmetry_space_group_name_H-M 'P 1 21/n 1'
_atom_sites_solution_hydrogens geom
_atom_sites_solution_primary direct
_atom_sites_solution_secondary difmap
_audit_creation_method SHELXL-97
_cell_angle_alpha 90.00
_cell_angle_beta 96.215(2)
_cell_angle_gamma 90.00
_cell_formula_units_Z 4
_cell_length_a 11.7465(6)
_cell_length_b 19.5696(9)
_cell_length_c 16.2852(8)
_cell_measurement_reflns_used 9965
_cell_measurement_temperature 180(2)
_cell_measurement_theta_max 47.24
_cell_measurement_theta_min 3.54
_cell_volume 3721.5(3)
_computing_cell_refinement 'refinement of XYZ centroids > 20sigma(I)'
_computing_data_collection 'Bruker software package, narrow-frames'
_computing_data_reduction
;
 Bruker SAINT software package, narrow frame algorithm
;
_computing_publication_material 'SHELXL-97 (Sheldrick 1997)'
_computing_structure_refinement 'SHELXL-97 (Sheldrick 1997)'
_computing_structure_solution 'SIR-92 (Altomare et al. 1994)'
_diffrn_ambient_temperature 180(2)
_diffrn_measured_fraction_theta_full 0.986
_diffrn_measured_fraction_theta_max 0.986
_diffrn_measurement_device_type 'Bruker QUEST D8 CCD'
_diffrn_measurement_method 'Thin slice \w and \f scans'
_diffrn_radiation_source '30W microfocus sealed tube, Quazar optics'
_diffrn_radiation_type CuK\a
_diffrn_radiation_wavelength 1.54184
_diffrn_reflns_av_R_equivalents 0.0299
_diffrn_reflns_av_sigmaI/netI 0.0189
_diffrn_reflns_limit_h_max 10
_diffrn_reflns_limit_h_min -11
_diffrn_reflns_limit_k_max 18
_diffrn_reflns_limit_k_min -18
_diffrn_reflns_limit_l_max 15
_diffrn_reflns_limit_l_min -12
_diffrn_reflns_number 19391
_diffrn_reflns_theta_full 47.22
_diffrn_reflns_theta_max 47.22
_diffrn_reflns_theta_min 3.54
_exptl_absorpt_coefficient_mu 2.193
_exptl_absorpt_correction_T_max 1.000
_exptl_absorpt_correction_T_min 0.844
_exptl_absorpt_correction_type multi-scan
_exptl_absorpt_process_details
;
multi-scan from symmetry-related measurements (SADABS) 
;
_exptl_crystal_colour colourless
_exptl_crystal_density_diffrn 1.258
_exptl_crystal_density_method 'not measured'
_exptl_crystal_description block
_exptl_crystal_F_000 1496
_exptl_crystal_size_max 0.25
_exptl_crystal_size_mid 0.10
_exptl_crystal_size_min 0.09
_refine_diff_density_max 0.531
_refine_diff_density_min -0.239
_refine_diff_density_rms 0.067
_refine_ls_extinction_method none
_refine_ls_goodness_of_fit_ref 1.104
_refine_ls_hydrogen_treatment constr
_refine_ls_matrix_type full
_refine_ls_number_parameters 449
_refine_ls_number_reflns 3315
_refine_ls_number_restraints 0
_refine_ls_restrained_S_all 1.104
_refine_ls_R_factor_all 0.0491
_refine_ls_R_factor_gt 0.0434
_refine_ls_shift/su_max 0.000
_refine_ls_shift/su_mean 0.000
_refine_ls_structure_factor_coef Fsqd
_refine_ls_weighting_details 'calc w=1/[\s^2^(Fo^2^)+(0.0832P)^2^+2.3293P] where P=(Fo^2^+2Fc^2^)/3'
_refine_ls_weighting_scheme calc
_refine_ls_wR_factor_gt 0.1123
_refine_ls_wR_factor_ref 0.1259
_reflns_number_gt 2976
_reflns_number_total 3315
_reflns_threshold_expression >2sigma(I)
_cod_data_source_file c4dt00951g2.cif
_cod_data_source_block dw1426
_cod_depositor_comments 'Adding full bibliography for 7031958--7031967.cif.'
_cod_original_sg_symbol_H-M P2(1)/n
_cod_database_code 7031965

loop_
_symmetry_equiv_pos_as_xyz
'x, y, z'
'-x+1/2, y+1/2, -z+1/2'
'-x, -y, -z'
'x-1/2, -y-1/2, z-1/2'

loop_
_atom_site_label
_atom_site_type_symbol
_atom_site_fract_x
_atom_site_fract_y
_atom_site_fract_z
_atom_site_U_iso_or_equiv
_atom_site_adp_type
_atom_site_occupancy
_atom_site_symmetry_multiplicity
_atom_site_calc_flag
_atom_site_refinement_flags
Ca1 Ca 0.20033(5) 0.80347(3) 0.32437(4) 0.0275(3) Uani 1 1 d .
Al1 Al 0.26801(8) 0.91294(5) 0.17018(6) 0.0297(3) Uani 1 1 d .
Al2 Al 0.14015(8) 0.69882(5) 0.48589(6) 0.0270(3) Uani 1 1 d .
C1 C 0.3074(3) 0.97611(17) 0.0821(2) 0.0374(9) Uani 1 1 d .
H1A H 0.3083 1.0229 0.1051 0.045 Uiso 1 1 calc R
H1B H 0.3869 0.9655 0.0713 0.045 Uiso 1 1 calc R
C2 C 0.2338(3) 0.97803(18) -0.0020(2) 0.0395(10) Uani 1 1 d .
H2A H 0.2655 1.0117 -0.0378 0.059 Uiso 1 1 calc R
H2B H 0.1552 0.9908 0.0062 0.059 Uiso 1 1 calc R
H2C H 0.2340 0.9328 -0.0278 0.059 Uiso 1 1 calc R
C3 C 0.1021(3) 0.64273(17) 0.5803(2) 0.0348(9) Uani 1 1 d .
H3A H 0.0210 0.6520 0.5878 0.042 Uiso 1 1 calc R
H3B H 0.1064 0.5943 0.5636 0.042 Uiso 1 1 calc R
C4 C 0.1712(3) 0.6496(2) 0.6655(2) 0.0463(10) Uani 1 1 d .
H4A H 0.1322 0.6249 0.7066 0.069 Uiso 1 1 calc R
H4B H 0.1777 0.6980 0.6808 0.069 Uiso 1 1 calc R
H4C H 0.2479 0.6304 0.6634 0.069 Uiso 1 1 calc R
N1 N 0.0617(2) 0.89649(13) 0.26311(16) 0.0292(7) Uani 1 1 d .
C11 C 0.1132(3) 0.93607(17) 0.20779(19) 0.0299(9) Uani 1 1 d .
C12 C 0.0562(3) 0.99469(17) 0.1762(2) 0.0331(9) Uani 1 1 d .
H12 H 0.0919 1.0231 0.1392 0.040 Uiso 1 1 calc R
C13 C -0.0500(3) 1.01223(18) 0.1972(2) 0.0364(9) Uani 1 1 d .
H13 H -0.0881 1.0519 0.1746 0.044 Uiso 1 1 calc R
C14 C -0.1001(3) 0.97111(17) 0.2518(2) 0.0339(9) Uani 1 1 d .
H14 H -0.1738 0.9821 0.2670 0.041 Uiso 1 1 calc R
C15 C -0.0431(3) 0.91406(16) 0.28435(19) 0.0287(9) Uani 1 1 d .
C16 C -0.0976(3) 0.86971(17) 0.3446(2) 0.0370(9) Uani 1 1 d .
H16A H -0.0677 0.8231 0.3424 0.056 Uiso 1 1 calc R
H16B H -0.1808 0.8692 0.3302 0.056 Uiso 1 1 calc R
H16C H -0.0798 0.8880 0.4006 0.056 Uiso 1 1 calc R
N2 N 0.2408(2) 0.75975(15) 0.18393(16) 0.0332(7) Uani 1 1 d .
C21 C 0.2642(3) 0.81337(17) 0.1339(2) 0.0291(9) Uani 1 1 d .
C22 C 0.2881(3) 0.79910(18) 0.0533(2) 0.0332(9) Uani 1 1 d .
H22 H 0.3057 0.8357 0.0185 0.040 Uiso 1 1 calc R
C23 C 0.2868(3) 0.7334(2) 0.0236(2) 0.0398(10) Uani 1 1 d .
H23 H 0.3026 0.7245 -0.0314 0.048 Uiso 1 1 calc R
C24 C 0.2622(3) 0.68097(19) 0.0748(2) 0.0406(10) Uani 1 1 d .
H24 H 0.2596 0.6352 0.0552 0.049 Uiso 1 1 calc R
C25 C 0.2412(3) 0.69496(17) 0.1550(2) 0.0330(9) Uani 1 1 d .
C26 C 0.2199(4) 0.63695(18) 0.2116(2) 0.0551(11) Uani 1 1 d .
H26A H 0.2366 0.6518 0.2691 0.083 Uiso 1 1 calc R
H26B H 0.2696 0.5984 0.2012 0.083 Uiso 1 1 calc R
H26C H 0.1396 0.6228 0.2016 0.083 Uiso 1 1 calc R
N3 N 0.3760(2) 0.88614(13) 0.34216(18) 0.0326(7) Uani 1 1 d .
C31 C 0.3824(3) 0.92352(17) 0.2712(2) 0.0310(9) Uani 1 1 d .
C32 C 0.4695(3) 0.97261(18) 0.2704(2) 0.0386(10) Uani 1 1 d .
H32 H 0.4747 0.9988 0.2219 0.046 Uiso 1 1 calc R
C33 C 0.5476(3) 0.98353(19) 0.3387(2) 0.0467(10) Uani 1 1 d .
H33 H 0.6064 1.0167 0.3375 0.056 Uiso 1 1 calc R
C34 C 0.5385(3) 0.94545(19) 0.4081(2) 0.0426(10) Uani 1 1 d .
H34 H 0.5911 0.9523 0.4559 0.051 Uiso 1 1 calc R
C35 C 0.4524(3) 0.89674(17) 0.4090(2) 0.0339(9) Uani 1 1 d .
C36 C 0.4442(3) 0.85634(19) 0.4859(2) 0.0453(10) Uani 1 1 d .
H36A H 0.3667 0.8376 0.4853 0.068 Uiso 1 1 calc R
H36B H 0.4607 0.8861 0.5342 0.068 Uiso 1 1 calc R
H36C H 0.4998 0.8188 0.4888 0.068 Uiso 1 1 calc R
N4 N 0.3416(2) 0.71620(13) 0.38875(16) 0.0296(7) Uani 1 1 d .
C41 C 0.3025(3) 0.68639(16) 0.4566(2) 0.0269(9) Uani 1 1 d .
C42 C 0.3774(3) 0.64667(16) 0.5083(2) 0.0313(9) Uani 1 1 d .
H42 H 0.3500 0.6246 0.5542 0.038 Uiso 1 1 calc R
C43 C 0.4908(3) 0.63829(17) 0.4947(2) 0.0376(9) Uani 1 1 d .
H43 H 0.5420 0.6126 0.5319 0.045 Uiso 1 1 calc R
C44 C 0.5272(3) 0.66821(17) 0.4260(2) 0.0322(9) Uani 1 1 d .
H44 H 0.6043 0.6630 0.4146 0.039 Uiso 1 1 calc R
C45 C 0.4512(3) 0.70605(16) 0.3734(2) 0.0315(9) Uani 1 1 d .
C46 C 0.4920(3) 0.7367(2) 0.2971(2) 0.0521(11) Uani 1 1 d .
H46A H 0.4651 0.7840 0.2909 0.078 Uiso 1 1 calc R
H46B H 0.4615 0.7101 0.2486 0.078 Uiso 1 1 calc R
H46C H 0.5759 0.7359 0.3020 0.078 Uiso 1 1 calc R
N5 N 0.0293(2) 0.71778(13) 0.31480(17) 0.0292(7) Uani 1 1 d .
C51 C 0.0302(3) 0.67871(16) 0.3847(2) 0.0274(8) Uani 1 1 d .
C52 C -0.0498(3) 0.62574(17) 0.3864(2) 0.0342(9) Uani 1 1 d .
H52 H -0.0480 0.5974 0.4339 0.041 Uiso 1 1 calc R
C53 C -0.1314(3) 0.61414(19) 0.3199(2) 0.0410(10) Uani 1 1 d .
H53 H -0.1862 0.5787 0.3217 0.049 Uiso 1 1 calc R
C54 C -0.1314(3) 0.65474(18) 0.2514(2) 0.0386(10) Uani 1 1 d .
H54 H -0.1872 0.6480 0.2054 0.046 Uiso 1 1 calc R
C55 C -0.0495(3) 0.70596(16) 0.2495(2) 0.0321(9) Uani 1 1 d .
C56 C -0.0474(3) 0.74842(18) 0.1732(2) 0.0416(10) Uani 1 1 d .
H56A H -0.0396 0.7967 0.1886 0.062 Uiso 1 1 calc R
H56B H -0.1189 0.7417 0.1371 0.062 Uiso 1 1 calc R
H56C H 0.0176 0.7346 0.1440 0.062 Uiso 1 1 calc R
N6 N 0.1555(2) 0.85168(14) 0.46271(16) 0.0298(7) Uani 1 1 d .
C61 C 0.1215(3) 0.79963(16) 0.5114(2) 0.0293(9) Uani 1 1 d .
C62 C 0.0729(3) 0.81659(19) 0.5839(2) 0.0373(10) Uani 1 1 d .
H62 H 0.0478 0.7811 0.6174 0.045 Uiso 1 1 calc R
C63 C 0.0609(3) 0.8832(2) 0.6074(2) 0.0458(10) Uani 1 1 d .
H63 H 0.0270 0.8941 0.6561 0.055 Uiso 1 1 calc R
C64 C 0.0989(3) 0.93386(19) 0.5590(2) 0.0407(10) Uani 1 1 d .
H64 H 0.0937 0.9803 0.5751 0.049 Uiso 1 1 calc R
C65 C 0.1448(3) 0.91747(18) 0.4870(2) 0.0320(9) Uani 1 1 d .
C66 C 0.1859(3) 0.97362(17) 0.4346(2) 0.0419(10) Uani 1 1 d .
H66A H 0.1648 0.9630 0.3761 0.063 Uiso 1 1 calc R
H66B H 0.2694 0.9776 0.4453 0.063 Uiso 1 1 calc R
H66C H 0.1505 1.0169 0.4481 0.063 Uiso 1 1 calc R

loop_
_atom_site_aniso_label
_atom_site_aniso_U_11
_atom_site_aniso_U_22
_atom_site_aniso_U_33
_atom_site_aniso_U_23
_atom_site_aniso_U_13
_atom_site_aniso_U_12
Ca1 0.0283(5) 0.0284(5) 0.0258(5) 0.0023(3) 0.0033(3) 0.0019(3)
Al1 0.0308(7) 0.0315(7) 0.0268(6) 0.0018(5) 0.0031(5) -0.0002(5)
Al2 0.0263(7) 0.0293(6) 0.0255(6) 0.0013(4) 0.0033(5) 0.0007(4)
C1 0.041(2) 0.034(2) 0.038(2) -0.0024(17) 0.0066(18) -0.0027(17)
C2 0.046(2) 0.040(2) 0.033(2) 0.0048(17) 0.0087(19) 0.0002(18)
C3 0.028(2) 0.038(2) 0.039(2) 0.0051(18) 0.0049(18) 0.0027(17)
C4 0.039(2) 0.067(3) 0.034(2) 0.015(2) 0.0074(19) 0.002(2)
N1 0.0341(19) 0.0270(16) 0.0263(17) -0.0008(14) 0.0024(14) -0.0002(14)
C11 0.038(2) 0.029(2) 0.0219(19) -0.0025(18) -0.0030(17) -0.0012(18)
C12 0.036(2) 0.034(2) 0.029(2) 0.0037(18) 0.0021(18) 0.0008(19)
C13 0.037(2) 0.036(2) 0.036(2) 0.0052(19) 0.0026(19) 0.0117(19)
C14 0.032(2) 0.039(2) 0.031(2) -0.0023(19) 0.0046(18) 0.0061(19)
C15 0.030(2) 0.031(2) 0.024(2) -0.0053(17) -0.0008(18) -0.0006(19)
C16 0.032(2) 0.039(2) 0.040(2) -0.0013(19) 0.0075(18) -0.0004(17)
N2 0.0356(18) 0.034(2) 0.0307(17) -0.0004(16) 0.0070(14) 0.0036(14)
C21 0.019(2) 0.038(2) 0.030(2) 0.0014(19) 0.0018(16) 0.0010(16)
C22 0.027(2) 0.040(3) 0.032(2) 0.0043(19) 0.0024(17) 0.0060(17)
C23 0.046(3) 0.046(3) 0.029(2) -0.006(2) 0.0077(18) 0.0055(19)
C24 0.043(2) 0.034(2) 0.045(3) -0.010(2) 0.003(2) 0.0045(18)
C25 0.033(2) 0.030(2) 0.037(3) -0.0069(19) 0.0081(18) 0.0035(16)
C26 0.080(3) 0.033(2) 0.057(3) -0.004(2) 0.024(2) 0.002(2)
N3 0.0330(18) 0.0352(17) 0.0292(18) -0.0019(15) 0.0008(16) 0.0002(14)
C31 0.032(2) 0.030(2) 0.033(2) 0.0004(18) 0.0098(18) 0.0046(18)
C32 0.038(2) 0.041(2) 0.036(2) 0.0028(18) 0.003(2) -0.004(2)
C33 0.044(3) 0.049(3) 0.046(3) 0.000(2) -0.002(2) -0.016(2)
C34 0.039(2) 0.051(2) 0.035(3) -0.004(2) -0.0100(19) -0.008(2)
C35 0.030(2) 0.038(2) 0.032(2) -0.0008(19) 0.000(2) 0.0021(19)
C36 0.039(2) 0.057(3) 0.038(2) 0.002(2) -0.0054(19) -0.0037(19)
N4 0.0264(19) 0.0315(16) 0.0318(18) 0.0015(14) 0.0065(14) 0.0045(13)
C41 0.032(2) 0.0233(19) 0.025(2) -0.0023(17) 0.0025(19) -0.0009(17)
C42 0.035(3) 0.032(2) 0.027(2) 0.0013(18) 0.0062(18) -0.0005(18)
C43 0.034(3) 0.043(2) 0.035(2) 0.001(2) 0.0016(19) 0.0092(19)
C44 0.024(2) 0.037(2) 0.036(2) -0.0026(19) 0.0072(19) 0.0056(18)
C45 0.033(2) 0.032(2) 0.031(2) -0.0012(18) 0.007(2) 0.0019(18)
C46 0.045(3) 0.063(3) 0.052(3) 0.017(2) 0.022(2) 0.012(2)
N5 0.0297(18) 0.0292(16) 0.0283(18) -0.0047(15) 0.0016(15) 0.0040(13)
C51 0.028(2) 0.028(2) 0.028(2) -0.0002(18) 0.0070(16) 0.0057(18)
C52 0.035(2) 0.036(2) 0.032(2) -0.0019(17) 0.007(2) -0.0038(19)
C53 0.039(2) 0.045(2) 0.039(3) -0.005(2) 0.005(2) -0.0109(19)
C54 0.034(2) 0.047(2) 0.033(2) -0.011(2) -0.0052(18) 0.000(2)
C55 0.037(2) 0.028(2) 0.031(2) -0.0059(18) 0.001(2) 0.0027(19)
C56 0.048(2) 0.045(2) 0.030(2) -0.0018(19) -0.0056(18) -0.0023(19)
N6 0.0297(17) 0.0299(19) 0.0294(17) -0.0034(15) 0.0010(13) -0.0001(13)
C61 0.028(2) 0.034(2) 0.026(2) 0.0012(18) -0.0005(18) -0.0007(16)
C62 0.040(2) 0.039(3) 0.033(2) -0.0010(19) 0.0091(19) 0.0019(18)
C63 0.064(3) 0.043(3) 0.033(2) -0.007(2) 0.016(2) 0.003(2)
C64 0.050(2) 0.031(2) 0.041(2) -0.012(2) 0.005(2) 0.0029(19)
C65 0.034(2) 0.031(2) 0.030(2) -0.0054(19) 0.0012(18) 0.0023(17)
C66 0.050(2) 0.031(2) 0.045(2) -0.0048(19) 0.0069(19) -0.0052(18)

loop_
_atom_type_symbol
_atom_type_description
_atom_type_scat_dispersion_real
_atom_type_scat_dispersion_imag
_atom_type_scat_source
C C 0.0181 0.0091 'International Tables Vol C Tables 4.2.6.8 and 6.1.1.4'
H H 0.0000 0.0000 'International Tables Vol C Tables 4.2.6.8 and 6.1.1.4'
N N 0.0311 0.0180 'International Tables Vol C Tables 4.2.6.8 and 6.1.1.4'
Al Al 0.2130 0.2455 'International Tables Vol C Tables 4.2.6.8 and 6.1.1.4'
Ca Ca 0.3641 1.2855 'International Tables Vol C Tables 4.2.6.8 and 6.1.1.4'

loop_
_geom_angle_atom_site_label_1
_geom_angle_atom_site_label_2
_geom_angle_atom_site_label_3
_geom_angle
N4 Ca1 N2 88.14(9)
N4 Ca1 N6 94.15(9)
N2 Ca1 N6 177.65(9)
N4 Ca1 N1 177.34(8)
N2 Ca1 N1 93.53(9)
N6 Ca1 N1 84.16(8)
N4 Ca1 N5 93.27(9)
N2 Ca1 N5 86.99(9)
N6 Ca1 N5 93.40(9)
N1 Ca1 N5 88.89(9)
N4 Ca1 N3 84.11(9)
N2 Ca1 N3 94.94(9)
N6 Ca1 N3 84.78(9)
N1 Ca1 N3 93.68(9)
N5 Ca1 N3 176.68(9)
N4 Ca1 Al1 121.83(7)
N2 Ca1 Al1 58.24(7)
N6 Ca1 Al1 119.88(7)
N1 Ca1 Al1 57.68(7)
N5 Ca1 Al1 126.23(7)
N3 Ca1 Al1 57.06(7)
N4 Ca1 Al2 57.64(7)
N2 Ca1 Al2 123.97(7)
N6 Ca1 Al2 57.96(6)
N1 Ca1 Al2 122.69(7)
N5 Ca1 Al2 56.39(6)
N3 Ca1 Al2 120.33(7)
Al1 Ca1 Al2 177.20(3)
C1 Al1 C31 109.75(15)
C1 Al1 C11 111.43(15)
C31 Al1 C11 105.67(13)
C1 Al1 C21 112.69(14)
C31 Al1 C21 109.06(14)
C11 Al1 C21 107.98(13)
C1 Al1 Ca1 179.68(12)
C31 Al1 Ca1 69.95(10)
C11 Al1 Ca1 68.62(10)
C21 Al1 Ca1 67.56(10)
C3 Al2 C51 110.34(14)
C3 Al2 C41 114.39(14)
C51 Al2 C41 108.62(13)
C3 Al2 C61 109.94(15)
C51 Al2 C61 106.39(14)
C41 Al2 C61 106.80(13)
C3 Al2 Ca1 177.30(11)
C51 Al2 Ca1 70.18(10)
C41 Al2 Ca1 67.58(10)
C61 Al2 Ca1 67.47(10)
C2 C1 Al1 120.4(2)
C2 C1 H1A 107.2
Al1 C1 H1A 107.2
C2 C1 H1B 107.2
Al1 C1 H1B 107.2
H1A C1 H1B 106.9
C1 C2 H2A 109.5
C1 C2 H2B 109.5
H2A C2 H2B 109.5
C1 C2 H2C 109.5
H2A C2 H2C 109.5
H2B C2 H2C 109.5
C4 C3 Al2 120.7(2)
C4 C3 H3A 107.1
Al2 C3 H3A 107.1
C4 C3 H3B 107.1
Al2 C3 H3B 107.1
H3A C3 H3B 106.8
C3 C4 H4A 109.5
C3 C4 H4B 109.5
H4A C4 H4B 109.5
C3 C4 H4C 109.5
H4A C4 H4C 109.5
H4B C4 H4C 109.5
C15 N1 C11 119.9(3)
C15 N1 Ca1 129.3(2)
C11 N1 Ca1 110.3(2)
N1 C11 C12 118.4(3)
N1 C11 Al1 122.9(2)
C12 C11 Al1 118.7(3)
C13 C12 C11 121.7(3)
C13 C12 H12 119.2
C11 C12 H12 119.2
C12 C13 C14 118.6(3)
C12 C13 H13 120.7
C14 C13 H13 120.7
C13 C14 C15 119.9(3)
C13 C14 H14 120.1
C15 C14 H14 120.1
N1 C15 C14 121.5(3)
N1 C15 C16 118.8(3)
C14 C15 C16 119.7(3)
C15 C16 H16A 109.5
C15 C16 H16B 109.5
H16A C16 H16B 109.5
C15 C16 H16C 109.5
H16A C16 H16C 109.5
H16B C16 H16C 109.5
C25 N2 C21 120.0(3)
C25 N2 Ca1 129.7(2)
C21 N2 Ca1 110.3(2)
N2 C21 C22 118.5(3)
N2 C21 Al1 123.9(2)
C22 C21 Al1 117.6(3)
C23 C22 C21 121.5(3)
C23 C22 H22 119.3
C21 C22 H22 119.3
C22 C23 C24 118.7(3)
C22 C23 H23 120.6
C24 C23 H23 120.6
C23 C24 C25 119.8(3)
C23 C24 H24 120.1
C25 C24 H24 120.1
N2 C25 C24 121.5(3)
N2 C25 C26 119.2(3)
C24 C25 C26 119.3(3)
C25 C26 H26A 109.5
C25 C26 H26B 109.5
H26A C26 H26B 109.5
C25 C26 H26C 109.5
H26A C26 H26C 109.5
H26B C26 H26C 109.5
C35 N3 C31 120.2(3)
C35 N3 Ca1 129.3(2)
C31 N3 Ca1 110.5(2)
N3 C31 C32 118.5(3)
N3 C31 Al1 122.5(2)
C32 C31 Al1 119.0(3)
C33 C32 C31 121.4(3)
C33 C32 H32 119.3
C31 C32 H32 119.3
C34 C33 C32 118.5(3)
C34 C33 H33 120.8
C32 C33 H33 120.8
C33 C34 C35 120.3(3)
C33 C34 H34 119.9
C35 C34 H34 119.9
N3 C35 C34 121.2(3)
N3 C35 C36 119.8(3)
C34 C35 C36 119.0(3)
C35 C36 H36A 109.5
C35 C36 H36B 109.5
H36A C36 H36B 109.5
C35 C36 H36C 109.5
H36A C36 H36C 109.5
H36B C36 H36C 109.5
C45 N4 C41 119.6(3)
C45 N4 Ca1 128.1(2)
C41 N4 Ca1 111.1(2)
N4 C41 C42 118.8(3)
N4 C41 Al2 122.9(2)
C42 C41 Al2 118.3(2)
C43 C42 C41 121.9(3)
C43 C42 H42 119.1
C41 C42 H42 119.1
C44 C43 C42 118.0(3)
C44 C43 H43 121.0
C42 C43 H43 121.0
C43 C44 C45 119.8(3)
C43 C44 H44 120.1
C45 C44 H44 120.1
N4 C45 C44 121.8(3)
N4 C45 C46 119.3(3)
C44 C45 C46 118.9(3)
C45 C46 H46A 109.5
C45 C46 H46B 109.5
H46A C46 H46B 109.5
C45 C46 H46C 109.5
H46A C46 H46C 109.5
H46B C46 H46C 109.5
C55 N5 C51 120.1(3)
C55 N5 Ca1 127.9(2)
C51 N5 Ca1 111.9(2)
N5 C51 C52 118.9(3)
N5 C51 Al2 121.1(2)
C52 C51 Al2 120.0(3)
C53 C52 C51 121.0(3)
C53 C52 H52 119.5
C51 C52 H52 119.5
C54 C53 C52 118.8(3)
C54 C53 H53 120.6
C52 C53 H53 120.6
C53 C54 C55 119.8(3)
C53 C54 H54 120.1
C55 C54 H54 120.1
N5 C55 C54 121.4(3)
N5 C55 C56 119.1(3)
C54 C55 C56 119.5(3)
C55 C56 H56A 109.5
C55 C56 H56B 109.5
H56A C56 H56B 109.5
C55 C56 H56C 109.5
H56A C56 H56C 109.5
H56B C56 H56C 109.5
C65 N6 C61 119.5(3)
C65 N6 Ca1 130.0(2)
C61 N6 Ca1 109.6(2)
N6 C61 C62 118.6(3)
N6 C61 Al2 123.8(2)
C62 C61 Al2 117.6(3)
C63 C62 C61 121.5(3)
C63 C62 H62 119.3
C61 C62 H62 119.3
C62 C63 C64 118.6(3)
C62 C63 H63 120.7
C64 C63 H63 120.7
C63 C64 C65 120.1(3)
C63 C64 H64 120.0
C65 C64 H64 120.0
N6 C65 C64 121.7(3)
N6 C65 C66 118.8(3)
C64 C65 C66 119.5(3)
C65 C66 H66A 109.5
C65 C66 H66B 109.5
H66A C66 H66B 109.5
C65 C66 H66C 109.5
H66A C66 H66C 109.5
H66B C66 H66C 109.5

loop_
_geom_bond_atom_site_label_1
_geom_bond_atom_site_label_2
_geom_bond_distance
Ca1 N4 2.528(3)
Ca1 N2 2.535(3)
Ca1 N6 2.549(3)
Ca1 N1 2.571(3)
Ca1 N5 2.608(3)
Ca1 N3 2.613(3)
Ca1 Al1 3.4581(11)
Ca1 Al2 3.4664(11)
Al1 C1 1.986(3)
Al1 C31 2.019(3)
Al1 C11 2.032(3)
Al1 C21 2.035(3)
Al2 C3 1.980(3)
Al2 C51 2.019(3)
Al2 C41 2.030(3)
Al2 C61 2.033(3)
C1 C2 1.538(5)
C1 H1A 0.9900
C1 H1B 0.9900
C2 H2A 0.9800
C2 H2B 0.9800
C2 H2C 0.9800
C3 C4 1.535(5)
C3 H3A 0.9900
C3 H3B 0.9900
C4 H4A 0.9800
C4 H4B 0.9800
C4 H4C 0.9800
N1 C15 1.359(4)
N1 C11 1.377(4)
C11 C12 1.398(5)
C12 C13 1.372(5)
C12 H12 0.9500
C13 C14 1.378(5)
C13 H13 0.9500
C14 C15 1.378(5)
C14 H14 0.9500
C15 C16 1.504(5)
C16 H16A 0.9800
C16 H16B 0.9800
C16 H16C 0.9800
N2 C25 1.353(4)
N2 C21 1.375(4)
C21 C22 1.399(5)
C22 C23 1.373(5)
C22 H22 0.9500
C23 C24 1.374(5)
C23 H23 0.9500
C24 C25 1.383(5)
C24 H24 0.9500
C25 C26 1.500(5)
C26 H26A 0.9800
C26 H26B 0.9800
C26 H26C 0.9800
N3 C35 1.350(4)
N3 C31 1.377(4)
C31 C32 1.404(5)
C32 C33 1.380(5)
C32 H32 0.9500
C33 C34 1.368(5)
C33 H33 0.9500
C34 C35 1.390(5)
C34 H34 0.9500
C35 C36 1.493(5)
C36 H36A 0.9800
C36 H36B 0.9800
C36 H36C 0.9800
N4 C45 1.353(4)
N4 C41 1.372(4)
C41 C42 1.387(5)
C42 C43 1.384(5)
C42 H42 0.9500
C43 C44 1.372(5)
C43 H43 0.9500
C44 C45 1.383(5)
C44 H44 0.9500
C45 C46 1.504(5)
C46 H46A 0.9800
C46 H46B 0.9800
C46 H46C 0.9800
N5 C55 1.352(4)
N5 C51 1.371(4)
C51 C52 1.401(5)
C52 C53 1.385(5)
C52 H52 0.9500
C53 C54 1.369(5)
C53 H53 0.9500
C54 C55 1.393(5)
C54 H54 0.9500
C55 C56 1.496(5)
C56 H56A 0.9800
C56 H56B 0.9800
C56 H56C 0.9800
N6 C65 1.357(4)
N6 C61 1.376(4)
C61 C62 1.407(5)
C62 C63 1.370(5)
C62 H62 0.9500
C63 C64 1.370(5)
C63 H63 0.9500
C64 C65 1.381(5)
C64 H64 0.9500
C65 C66 1.503(5)
C66 H66A 0.9800
C66 H66B 0.9800
C66 H66C 0.9800
